data_2219905
loop_
_publ_author_name
'Wang, Hailong'
'Zhang, Daopeng'
'Tian, Laijin'
'Zhang, Li-Fang'

_publ_section_title
;Dichlorido{\m-6,6'-dimethoxy-2,2'-[<i>o</i>-phenylenebis(nitrilomethylidyne)]diphenolato}(dimethyl
 sulfoxide)lead(II)zinc(II) <i>N</i>,<i>N</i>-dimethylformamide solvate
;
_journal_coeditor_code IS2345
_journal_issue 11
_journal_name_full 'Acta Crystallographica Section E'
_journal_page_first m1460
_journal_paper_doi 10.1107/S1600536808034338
_journal_volume 64
_journal_year 2008
_chemical_formula_iupac '[Pb Zn (C22 H18 N2 O4) Cl2 (C2 H6 O S)], C3 H7 N O'
_chemical_formula_moiety 'C24 H24 Cl2 N2 O5 Pb S Zn, C3 H7 N O '
_chemical_formula_sum 'C27 H31 Cl2 N3 O6 Pb S Zn'
_chemical_formula_weight 869.07
_chemical_name_systematic
;
Dichlorido-1\kCl,2\kCl-{\m-6,6'-dimethoxy-2,2'-[o-
phenylenebis(nitrilomethylidyne)]diphenolato-
1\k^4^O^1^,N,N',O^1'^:2\k^4^O,O',O'',O''}(dimethyl
sulfoxide-2\kO)lead(II)zinc(II) <i>N</i>,<i>N</i>-dimethylformamide
solvate
;
_space_group_IT_number 14
_symmetry_cell_setting monoclinic
_symmetry_space_group_name_Hall '-P 2ybc'
_symmetry_space_group_name_H-M 'P 1 21/c 1'
_atom_sites_solution_hydrogens geom
_atom_sites_solution_primary direct
_atom_sites_solution_secondary difmap
_audit_creation_method SHELXL-97
_cell_angle_alpha 90.00
_cell_angle_beta 94.7710(10)
_cell_angle_gamma 90.00
_cell_formula_units_Z 4
_cell_length_a 15.2850(7)
_cell_length_b 18.8433(8)
_cell_length_c 10.7343(5)
_cell_measurement_reflns_used 5739
_cell_measurement_temperature 295(2)
_cell_measurement_theta_max 27.5
_cell_measurement_theta_min 1.7
_cell_volume 3081.0(2)
_computing_cell_refinement 'SAINT (Bruker, 2001)'
_computing_data_collection 'SMART (Bruker, 2001)'
_computing_data_reduction 'SAINT (Bruker, 2001)'
_computing_molecular_graphics 'SHELXTL (Sheldrick, 2008)'
_computing_publication_material 'SHELXTL (Sheldrick, 2008)'
_computing_structure_refinement 'SHELXL97 (Sheldrick, 2008)'
_computing_structure_solution 'SHELXS97 (Sheldrick, 2008)'
_diffrn_ambient_temperature 295(2)
_diffrn_measured_fraction_theta_full 0.986
_diffrn_measured_fraction_theta_max 0.986
_diffrn_measurement_device_type 'Bruker APEX CCD area-detector'
_diffrn_measurement_method \w
_diffrn_radiation_monochromator graphite
_diffrn_radiation_source 'fine-focus sealed tube'
_diffrn_radiation_type MoK\a
_diffrn_radiation_wavelength 0.71073
_diffrn_reflns_av_R_equivalents 0.0393
_diffrn_reflns_av_sigmaI/netI 0.0552
_diffrn_reflns_limit_h_max 15
_diffrn_reflns_limit_h_min -19
_diffrn_reflns_limit_k_max 24
_diffrn_reflns_limit_k_min -23
_diffrn_reflns_limit_l_max 12
_diffrn_reflns_limit_l_min -13
_diffrn_reflns_number 18055
_diffrn_reflns_theta_full 27.54
_diffrn_reflns_theta_max 27.54
_diffrn_reflns_theta_min 1.72
_diffrn_standards_interval_count 0
_diffrn_standards_interval_time 0
_diffrn_standards_number 0
_exptl_absorpt_coefficient_mu 6.522
_exptl_absorpt_correction_T_max 0.518
_exptl_absorpt_correction_T_min 0.343
_exptl_absorpt_correction_type multi-scan
_exptl_absorpt_process_details '(<i>SADABS</i>; Sheldrick, 2003)'
_exptl_crystal_colour yellow
_exptl_crystal_density_diffrn 1.874
_exptl_crystal_density_method 'not measured'
_exptl_crystal_description block
_exptl_crystal_F_000 1696
_exptl_crystal_size_max 0.2
_exptl_crystal_size_mid 0.15
_exptl_crystal_size_min 0.1
_refine_diff_density_max 0.752
_refine_diff_density_min -0.614
_refine_ls_extinction_method none
_refine_ls_goodness_of_fit_ref 0.989
_refine_ls_hydrogen_treatment constr
_refine_ls_matrix_type full
_refine_ls_number_parameters 387
_refine_ls_number_reflns 6997
_refine_ls_number_restraints 28
_refine_ls_restrained_S_all 0.997
_refine_ls_R_factor_all 0.0663
_refine_ls_R_factor_gt 0.0358
_refine_ls_shift/su_max 0.001
_refine_ls_shift/su_mean 0.000
_refine_ls_structure_factor_coef Fsqd
_refine_ls_weighting_details 'calc w=1/[\s^2^(Fo^2^)+(0.0296P)^2^] where P=(Fo^2^+2Fc^2^)/3'
_refine_ls_weighting_scheme calc
_refine_ls_wR_factor_gt 0.0649
_refine_ls_wR_factor_ref 0.0733
_reflns_number_gt 4923
_reflns_number_total 6997
_reflns_threshold_expression I>2\s(I)
_cod_data_source_file is2345.cif
_cod_data_source_block I
_cod_depositor_comments
;
The following automatic conversions were performed:
'_symmetry_cell_setting' value 'Monoclinic' changed to 'monoclinic'
according to '/home/saulius/struct/CIF-dictionaries/cif_core.dic'
dictionary named 'cif_core.dic' version 2.4.1 from 2010-06-29.

Automatic conversion script
Id: cif_fix_enum 1527 2010-12-29 10:47:43Z saulius 

The following automatic conversions were performed:

'_symmetry_cell_setting' value 'Monoclinic' changed to 'monoclinic'
according to /home/saulius/struct/CIF-dictionaries/cif_core.dic
dictionary named 'cif_core.dic' version 2.4.1 from 2010-06-29.

Automatic conversion script
Id: cif_fix_values 1715 2011-07-08 13:25:40Z adriana 
;
_cod_original_sg_symbol_Hall -P2ybc
_cod_original_sg_symbol_H-M 'P 21/c'
_cod_database_code 2219905
_cod_database_fobs_code 2219905

loop_
_symmetry_equiv_pos_as_xyz
'x, y, z'
'-x, y+1/2, -z+1/2'
'-x, -y, -z'
'x, -y-1/2, z-1/2'

loop_
_atom_site_type_symbol
_atom_site_label
_atom_site_fract_x
_atom_site_fract_y
_atom_site_fract_z
_atom_site_U_iso_or_equiv
_atom_site_adp_type
_atom_site_calc_flag
_atom_site_refinement_flags
_atom_site_occupancy
_atom_site_disorder_assembly
_atom_site_disorder_group
C C1 0.9922(4) 0.5643(3) -0.2068(8) 0.092(2) Uani d . 1 . .
H H1A 1.0047 0.6013 -0.1464 0.138 Uiso calc R 1 . .
H H1B 0.9834 0.5848 -0.2888 0.138 Uiso calc R 1 . .
H H1C 1.0406 0.5318 -0.2041 0.138 Uiso calc R 1 . .
C C2 0.8849(3) 0.4724(3) -0.2534(5) 0.0464(12) Uani d . 1 . .
C C3 0.9128(4) 0.4565(3) -0.3684(5) 0.0594(15) Uani d . 1 . .
H H3 0.9561 0.4841 -0.4004 0.071 Uiso calc R 1 . .
C C4 0.8775(4) 0.4007(3) -0.4364(5) 0.0615(16) Uani d . 1 . .
H H4 0.8966 0.3910 -0.5147 0.074 Uiso calc R 1 . .
C C5 0.8147(3) 0.3591(3) -0.3907(5) 0.0535(14) Uani d . 1 . .
H H5 0.7913 0.3212 -0.4380 0.064 Uiso calc R 1 . .
C C6 0.7850(3) 0.3730(2) -0.2721(4) 0.0384(11) Uani d . 1 . .
C C7 0.8183(3) 0.4316(2) -0.2022(4) 0.0396(11) Uani d . 1 . .
C C8 0.7195(3) 0.3250(2) -0.2308(4) 0.0387(11) Uani d . 1 . .
H H8 0.6966 0.2912 -0.2876 0.046 Uiso calc R 1 . .
C C9 0.6238(3) 0.2772(2) -0.0917(4) 0.0340(10) Uani d . 1 . .
C C10 0.6124(3) 0.2101(2) -0.1400(4) 0.0458(12) Uani d . 1 . .
H H10 0.6504 0.1929 -0.1964 0.055 Uiso calc R 1 . .
C C11 0.5449(3) 0.1680(3) -0.1049(5) 0.0503(13) Uani d . 1 . .
H H11 0.5370 0.1227 -0.1386 0.060 Uiso calc R 1 . .
C C12 0.4890(3) 0.1927(3) -0.0202(5) 0.0497(13) Uani d . 1 . .
H H12 0.4429 0.1643 0.0018 0.060 Uiso calc R 1 . .
C C13 0.5009(3) 0.2587(2) 0.0317(4) 0.0440(12) Uani d . 1 . .
H H13 0.4636 0.2747 0.0898 0.053 Uiso calc R 1 . .
C C14 0.5687(3) 0.3017(2) -0.0023(4) 0.0338(10) Uani d . 1 . .
C C15 0.5294(3) 0.4084(2) 0.0968(4) 0.0329(10) Uani d . 1 . .
H H15 0.4743 0.3883 0.1023 0.040 Uiso calc R 1 . .
C C16 0.5433(3) 0.4791(2) 0.1456(4) 0.0333(10) Uani d . 1 . .
C C17 0.4754(3) 0.5081(3) 0.2123(4) 0.0414(12) Uani d . 1 . .
H H17 0.4262 0.4807 0.2241 0.050 Uiso calc R 1 . .
C C18 0.4806(3) 0.5746(3) 0.2589(5) 0.0493(13) Uani d . 1 . .
H H18 0.4371 0.5916 0.3067 0.059 Uiso calc R 1 . .
C C19 0.5518(3) 0.6180(2) 0.2349(4) 0.0429(12) Uani d . 1 . .
H H19 0.5542 0.6645 0.2638 0.051 Uiso calc R 1 . .
C C20 0.6174(3) 0.5923(2) 0.1696(4) 0.0377(11) Uani d . 1 . .
C C25 0.7952(4) 0.5309(4) 0.3414(6) 0.0688(17) Uani d . 1 . .
H H25 0.7753 0.4877 0.3083 0.083 Uiso calc R 1 . .
C C23 0.7891(5) 0.6193(4) 0.4986(6) 0.105(3) Uani d . 1 . .
H H23A 0.7556 0.6292 0.5683 0.158 Uiso calc R 1 . .
H H23B 0.7822 0.6575 0.4395 0.158 Uiso calc R 1 . .
H H23C 0.8500 0.6145 0.5274 0.158 Uiso calc R 1 . .
C C24 0.6895(4) 0.5155(4) 0.4933(6) 0.092(2) Uani d . 1 . .
H H24A 0.6710 0.5410 0.5639 0.138 Uiso calc R 1 . .
H H24B 0.7109 0.4696 0.5197 0.138 Uiso calc R 1 . .
H H24C 0.6406 0.5101 0.4318 0.138 Uiso calc R 1 . .
C C21 0.6168(3) 0.5213(2) 0.1249(4) 0.0343(10) Uani d . 1 . .
C C22 0.6974(4) 0.7029(3) 0.1830(6) 0.0630(16) Uani d . 1 . .
H H22A 0.7504 0.7230 0.1565 0.095 Uiso calc R 1 . .
H H22C 0.6992 0.7041 0.2726 0.095 Uiso calc R 1 . .
H H22B 0.6479 0.7298 0.1483 0.095 Uiso calc R 1 . .
N N1 0.6903(2) 0.32535(18) -0.1215(3) 0.0351(9) Uani d . 1 . .
N N2 0.5875(2) 0.37078(18) 0.0461(3) 0.0337(8) Uani d . 1 . .
N N3 0.7585(3) 0.5545(3) 0.4398(5) 0.0637(13) Uani d . 1 . .
O O3 0.6844(2) 0.49968(15) 0.0660(3) 0.0412(8) Uani d . 1 A .
O O2 0.7936(2) 0.45072(16) -0.0930(3) 0.0452(8) Uani d . 1 A .
O O1 0.9148(2) 0.52743(19) -0.1786(4) 0.0606(10) Uani d . 1 . .
O O6 0.8536(3) 0.5608(3) 0.2891(5) 0.0903(15) Uani d . 1 . .
O O4 0.6892(2) 0.63108(17) 0.1411(3) 0.0521(9) Uani d . 1 A .
Zn Zn1 0.71596(3) 0.39911(3) 0.01970(5) 0.03524(13) Uani d D 1 . .
Pb Pb1 0.805850(13) 0.569995(10) 0.003745(18) 0.04440(7) Uani d . 1 . .
Cl Cl1 0.70822(10) 0.63063(8) -0.17678(14) 0.0672(4) Uani d . 1 A .
Cl Cl2 0.80237(8) 0.34936(7) 0.17826(12) 0.0528(3) Uani d . 1 . .
C C27 0.9574(13) 0.7236(9) 0.2609(7) 0.098(3) Uani d PDU 0.576(2) A 1
H H27A 0.9198 0.7548 0.3027 0.147 Uiso calc PR 0.576(2) A 1
H H27B 1.0163 0.7271 0.2992 0.147 Uiso calc PR 0.576(2) A 1
H H27C 0.9371 0.6756 0.2672 0.147 Uiso calc PR 0.576(2) A 1
C C26 1.0639(6) 0.7110(7) 0.087(2) 0.074(3) Uani d PD 0.576(2) A 1
H H26A 1.0806 0.7151 0.0031 0.111 Uiso calc PR 0.576(2) A 1
H H26B 1.0632 0.6618 0.1104 0.111 Uiso calc PR 0.576(2) A 1
H H26C 1.1055 0.7360 0.1429 0.111 Uiso calc PR 0.576(2) A 1
S S1 0.95576(17) 0.74864(13) 0.0961(2) 0.0599(5) Uani d PDU 0.576(2) A 1
O O5 0.8885(11) 0.6987(5) 0.0345(17) 0.073(5) Uani d PD 0.576(2) A 1
C C27' 0.9400(18) 0.7406(10) 0.2440(14) 0.098(3) Uani d PDU 0.424(2) A 2
H H27D 0.9102 0.7137 0.3036 0.147 Uiso calc PR 0.424(2) A 2
H H27E 0.8995 0.7731 0.2012 0.147 Uiso calc PR 0.424(2) A 2
H H27F 0.9874 0.7667 0.2867 0.147 Uiso calc PR 0.424(2) A 2
C C26' 1.0592(10) 0.7461(8) 0.080(3) 0.074(3) Uani d PD 0.424(2) A 2
H H26D 1.0844 0.7296 0.0062 0.111 Uiso calc PR 0.424(2) A 2
H H26E 1.1050 0.7539 0.1452 0.111 Uiso calc PR 0.424(2) A 2
H H26F 1.0282 0.7897 0.0618 0.111 Uiso calc PR 0.424(2) A 2
S S1' 0.9837(2) 0.68004(18) 0.1302(3) 0.0599(5) Uani d PDU 0.424(2) A 2
O O5' 0.9125(17) 0.6873(8) 0.027(2) 0.073(5) Uani d PD 0.424(2) A 2

loop_
_atom_site_aniso_label
_atom_site_aniso_U_11
_atom_site_aniso_U_22
_atom_site_aniso_U_33
_atom_site_aniso_U_12
_atom_site_aniso_U_13
_atom_site_aniso_U_23
C1 0.073(5) 0.080(5) 0.129(7) -0.032(4) 0.042(4) -0.012(4)
C2 0.045(3) 0.039(3) 0.057(3) 0.002(2) 0.016(3) 0.007(3)
C3 0.063(4) 0.057(3) 0.064(4) 0.002(3) 0.036(3) 0.008(3)
C4 0.078(4) 0.063(4) 0.049(3) -0.003(3) 0.037(3) -0.001(3)
C5 0.061(4) 0.057(3) 0.044(3) 0.004(3) 0.019(3) -0.004(3)
C6 0.045(3) 0.036(3) 0.035(3) 0.005(2) 0.008(2) 0.002(2)
C7 0.040(3) 0.041(3) 0.039(3) 0.010(2) 0.010(2) 0.007(2)
C8 0.042(3) 0.035(3) 0.039(3) 0.006(2) 0.004(2) -0.003(2)
C9 0.040(3) 0.029(2) 0.033(3) -0.005(2) 0.002(2) -0.0033(19)
C10 0.065(3) 0.035(3) 0.039(3) -0.004(2) 0.010(2) -0.005(2)
C11 0.077(4) 0.029(3) 0.045(3) -0.011(3) 0.004(3) -0.008(2)
C12 0.057(3) 0.047(3) 0.046(3) -0.019(3) 0.008(3) -0.004(2)
C13 0.052(3) 0.041(3) 0.040(3) -0.009(2) 0.010(2) 0.001(2)
C14 0.038(3) 0.033(2) 0.031(2) -0.006(2) 0.004(2) 0.0015(19)
C15 0.033(3) 0.035(2) 0.031(2) -0.0024(19) 0.0039(19) 0.0039(19)
C16 0.040(3) 0.030(2) 0.030(2) 0.005(2) 0.003(2) -0.0005(19)
C17 0.043(3) 0.045(3) 0.036(3) 0.007(2) 0.004(2) 0.001(2)
C18 0.049(3) 0.050(3) 0.048(3) 0.015(3) 0.004(2) -0.010(3)
C19 0.057(3) 0.033(3) 0.038(3) 0.011(2) 0.001(2) -0.004(2)
C20 0.048(3) 0.030(2) 0.034(3) 0.001(2) -0.001(2) 0.000(2)
C25 0.079(5) 0.074(4) 0.052(4) 0.005(4) -0.002(3) -0.002(3)
C23 0.150(7) 0.088(6) 0.076(5) -0.002(5) 0.007(5) -0.013(4)
C24 0.075(5) 0.100(6) 0.103(6) 0.013(4) 0.018(4) 0.044(5)
C21 0.045(3) 0.032(3) 0.026(2) 0.004(2) 0.004(2) 0.0034(19)
C22 0.073(4) 0.033(3) 0.083(4) -0.004(3) 0.004(3) -0.012(3)
N1 0.039(2) 0.031(2) 0.036(2) 0.0011(17) 0.0061(17) -0.0043(17)
N2 0.042(2) 0.029(2) 0.031(2) -0.0039(17) 0.0049(17) -0.0003(16)
N3 0.074(3) 0.067(3) 0.050(3) 0.005(3) 0.003(3) 0.007(3)
O3 0.045(2) 0.0313(17) 0.049(2) -0.0054(14) 0.0186(15) -0.0070(15)
O2 0.057(2) 0.0389(19) 0.043(2) -0.0104(15) 0.0244(16) -0.0070(15)
O1 0.052(2) 0.056(2) 0.077(3) -0.0158(19) 0.0308(19) -0.002(2)
O6 0.084(3) 0.107(4) 0.084(3) 0.009(3) 0.027(3) 0.005(3)
O4 0.066(2) 0.0349(19) 0.057(2) -0.0089(17) 0.0159(18) -0.0100(17)
Zn1 0.0403(3) 0.0300(3) 0.0366(3) -0.0041(2) 0.0101(2) -0.0017(2)
Pb1 0.04989(13) 0.04072(11) 0.04396(12) -0.01222(9) 0.01203(8) -0.00356(9)
Cl1 0.0783(10) 0.0622(9) 0.0613(9) -0.0068(8) 0.0069(7) 0.0132(7)
Cl2 0.0503(8) 0.0548(8) 0.0523(8) -0.0035(6) -0.0015(6) 0.0091(6)
C27 0.103(4) 0.106(4) 0.083(4) -0.004(3) 0.006(3) -0.001(3)
C26 0.058(5) 0.074(11) 0.085(6) 0.017(7) -0.017(4) 0.003(11)
S1 0.0670(14) 0.0486(11) 0.0625(13) -0.0105(10) -0.0049(10) 0.0059(10)
O5 0.057(10) 0.099(5) 0.063(3) -0.039(6) 0.007(6) -0.021(4)
C27' 0.103(4) 0.106(4) 0.083(4) -0.004(3) 0.006(3) -0.001(3)
C26' 0.058(5) 0.074(11) 0.085(6) 0.017(7) -0.017(4) 0.003(11)
S1' 0.0670(14) 0.0486(11) 0.0625(13) -0.0105(10) -0.0049(10) 0.0059(10)
O5' 0.057(10) 0.099(5) 0.063(3) -0.039(6) 0.007(6) -0.021(4)

loop_
_atom_type_symbol
_atom_type_description
_atom_type_scat_dispersion_real
_atom_type_scat_dispersion_imag
_atom_type_scat_source
C C 0.0033 0.0016 'International Tables Vol C Tables 4.2.6.8 and 6.1.1.4'
H H 0.0000 0.0000 'International Tables Vol C Tables 4.2.6.8 and 6.1.1.4'
N N 0.0061 0.0033 'International Tables Vol C Tables 4.2.6.8 and 6.1.1.4'
O O 0.0106 0.0060 'International Tables Vol C Tables 4.2.6.8 and 6.1.1.4'
Zn Zn 0.2839 1.4301 'International Tables Vol C Tables 4.2.6.8 and 6.1.1.4'
Pb Pb -3.3944 10.1111 'International Tables Vol C Tables 4.2.6.8 and 6.1.1.4'
Cl Cl 0.1484 0.1585 'International Tables Vol C Tables 4.2.6.8 and 6.1.1.4'
S S 0.1246 0.1234 'International Tables Vol C Tables 4.2.6.8 and 6.1.1.4'

loop_
_geom_angle_atom_site_label_1
_geom_angle_atom_site_label_2
_geom_angle_atom_site_label_3
_geom_angle
_geom_angle_publ_flag
O1 C1 H1A 109.5 ?
O1 C1 H1B 109.5 ?
H1A C1 H1B 109.5 ?
O1 C1 H1C 109.5 ?
H1A C1 H1C 109.5 ?
H1B C1 H1C 109.5 ?
O1 C2 C3 125.5(5) ?
O1 C2 C7 113.5(4) ?
C3 C2 C7 121.0(5) ?
C4 C3 C2 120.7(5) ?
C4 C3 H3 119.6 ?
C2 C3 H3 119.6 ?
C5 C4 C3 120.6(5) ?
C5 C4 H4 119.7 ?
C3 C4 H4 119.7 ?
C4 C5 C6 120.5(5) ?
C4 C5 H5 119.8 ?
C6 C5 H5 119.8 ?
C7 C6 C5 119.8(4) ?
C7 C6 C8 123.9(4) ?
C5 C6 C8 116.3(4) ?
O2 C7 C6 125.0(4) ?
O2 C7 C2 117.8(4) ?
C6 C7 C2 117.2(4) ?
N1 C8 C6 125.2(4) ?
N1 C8 H8 117.4 ?
C6 C8 H8 117.4 ?
C10 C9 C14 119.8(4) ?
C10 C9 N1 125.1(4) ?
C14 C9 N1 115.1(4) ?
C9 C10 C11 120.0(5) ?
C9 C10 H10 120.0 ?
C11 C10 H10 120.0 ?
C10 C11 C12 120.3(4) ?
C10 C11 H11 119.8 ?
C12 C11 H11 119.8 ?
C13 C12 C11 120.4(5) ?
C13 C12 H12 119.8 ?
C11 C12 H12 119.8 ?
C12 C13 C14 120.1(4) ?
C12 C13 H13 120.0 ?
C14 C13 H13 120.0 ?
C13 C14 C9 119.3(4) ?
C13 C14 N2 124.8(4) ?
C9 C14 N2 115.8(4) ?
N2 C15 C16 125.1(4) ?
N2 C15 H15 117.5 ?
C16 C15 H15 117.5 ?
C21 C16 C17 119.3(4) ?
C21 C16 C15 124.0(4) ?
C17 C16 C15 116.6(4) ?
C18 C17 C16 121.5(5) ?
C18 C17 H17 119.3 ?
C16 C17 H17 119.3 ?
C17 C18 C19 119.7(5) ?
C17 C18 H18 120.1 ?
C19 C18 H18 120.1 ?
C20 C19 C18 120.2(4) ?
C20 C19 H19 119.9 ?
C18 C19 H19 119.9 ?
C19 C20 O4 124.2(4) ?
C19 C20 C21 121.8(4) ?
O4 C20 C21 114.0(4) ?
O6 C25 N3 125.9(6) ?
O6 C25 H25 117.0 ?
N3 C25 H25 117.0 ?
N3 C23 H23A 109.5 ?
N3 C23 H23B 109.5 ?
H23A C23 H23B 109.5 ?
N3 C23 H23C 109.5 ?
H23A C23 H23C 109.5 ?
H23B C23 H23C 109.5 ?
N3 C24 H24A 109.5 ?
N3 C24 H24B 109.5 ?
H24A C24 H24B 109.5 ?
N3 C24 H24C 109.5 ?
H24A C24 H24C 109.5 ?
H24B C24 H24C 109.5 ?
O3 C21 C16 124.6(4) ?
O3 C21 C20 118.0(4) ?
C16 C21 C20 117.4(4) ?
O4 C22 H22A 109.5 ?
O4 C22 H22C 109.5 ?
H22A C22 H22C 109.5 ?
O4 C22 H22B 109.5 ?
H22A C22 H22B 109.5 ?
H22C C22 H22B 109.5 ?
C8 N1 C9 120.7(4) ?
C8 N1 Zn1 127.6(3) ?
C9 N1 Zn1 111.1(3) ?
C15 N2 C14 122.1(4) ?
C15 N2 Zn1 127.4(3) ?
C14 N2 Zn1 110.5(3) ?
C25 N3 C23 119.7(6) ?
C25 N3 C24 121.6(6) ?
C23 N3 C24 118.7(6) ?
C21 O3 Zn1 128.2(3) ?
C21 O3 Pb1 127.8(3) ?
Zn1 O3 Pb1 103.89(12) ?
C7 O2 Zn1 129.2(3) ?
C7 O2 Pb1 127.3(3) ?
Zn1 O2 Pb1 102.38(12) ?
C2 O1 C1 119.2(4) ?
C20 O4 C22 118.9(4) ?
C20 O4 Pb1 118.5(3) ?
C22 O4 Pb1 122.6(3) ?
O2 Zn1 O3 81.97(12) n
O2 Zn1 N1 88.26(13) n
O3 Zn1 N1 140.59(14) n
O2 Zn1 N2 144.80(14) n
O3 Zn1 N2 87.68(13) n
N1 Zn1 N2 78.68(14) n
O2 Zn1 Cl2 108.35(10) n
O3 Zn1 Cl2 109.75(10) n
N1 Zn1 Cl2 109.57(11) n
N2 Zn1 Cl2 106.82(10) n
O3 Pb1 O2 65.53(10) n
O3 Pb1 Cl1 92.31(8) n
O2 Pb1 Cl1 93.86(9) n
O3 Pb1 O4 61.32(10) n
O2 Pb1 O4 126.34(10) n
Cl1 Pb1 O4 81.62(8) n
O3 Pb1 O5 143.8(5) n
O2 Pb1 O5 150.6(5) n
Cl1 Pb1 O5 86.06(18) n
O4 Pb1 O5 82.8(5) n
O3 Pb1 O5' 151.5(8) ?
O2 Pb1 O5' 142.5(8) ?
Cl1 Pb1 O5' 90.82(17) ?
O4 Pb1 O5' 91.2(8) ?
O5 Pb1 O5' 9.1(12) ?
O5 S1 C26 109.0(10) ?
O5 S1 C27 102.6(9) ?
C26 S1 C27 90.6(8) ?
S1 O5 Pb1 153.7(5) ?
S1' C27' H27D 109.5 ?
S1' C27' H27E 109.5 ?
H27D C27' H27E 109.5 ?
S1' C27' H27F 109.5 ?
H27D C27' H27F 109.5 ?
H27E C27' H27F 109.5 ?
S1' C26' H26D 109.5 ?
S1' C26' H26E 109.5 ?
H26D C26' H26E 109.5 ?
S1' C26' H26F 109.5 ?
H26D C26' H26F 109.5 ?
H26E C26' H26F 109.5 ?
O5' S1' C26' 99.2(11) ?
O5' S1' C27' 98.7(16) ?
C26' S1' C27' 92.7(12) ?
S1' O5' Pb1 112.7(5) ?

loop_
_geom_bond_atom_site_label_1
_geom_bond_atom_site_label_2
_geom_bond_distance
_geom_bond_publ_flag
C1 O1 1.427(6) ?
C1 H1A 0.9600 ?
C1 H1B 0.9600 ?
C1 H1C 0.9600 ?
C2 O1 1.367(6) ?
C2 C3 1.372(7) ?
C2 C7 1.422(6) ?
C3 C4 1.365(8) ?
C3 H3 0.9300 ?
C4 C5 1.362(7) ?
C4 H4 0.9300 ?
C5 C6 1.412(6) ?
C5 H5 0.9300 ?
C6 C7 1.406(6) ?
C6 C8 1.446(6) ?
C7 O2 1.312(5) ?
C8 N1 1.290(5) ?
C8 H8 0.9300 ?
C9 C10 1.372(6) ?
C9 C14 1.406(6) ?
C9 N1 1.419(5) ?
C10 C11 1.379(6) ?
C10 H10 0.9300 ?
C11 C12 1.379(7) ?
C11 H11 0.9300 ?
C12 C13 1.369(6) ?
C12 H12 0.9300 ?
C13 C14 1.388(6) ?
C13 H13 0.9300 ?
C14 N2 1.422(5) ?
C15 N2 1.292(5) ?
C15 C16 1.441(6) ?
C15 H15 0.9300 ?
C16 C21 1.409(6) ?
C16 C17 1.418(6) ?
C17 C18 1.349(6) ?
C17 H17 0.9300 ?
C18 C19 1.402(7) ?
C18 H18 0.9300 ?
C19 C20 1.359(6) ?
C19 H19 0.9300 ?
C20 O4 1.375(5) ?
C20 C21 1.421(6) ?
C25 O6 1.230(7) ?
C25 N3 1.314(7) ?
C25 H25 0.9300 ?
C23 N3 1.436(8) ?
C23 H23A 0.9600 ?
C23 H23B 0.9600 ?
C23 H23C 0.9600 ?
C24 N3 1.443(7) ?
C24 H24A 0.9600 ?
C24 H24B 0.9600 ?
C24 H24C 0.9600 ?
C21 O3 1.319(5) ?
C22 O4 1.428(5) ?
C22 H22A 0.9600 ?
C22 H22C 0.9600 ?
C22 H22B 0.9600 ?
Zn1 N1 2.070(4) y
Zn1 N2 2.077(3) y
Zn1 O3 2.028(3) y
Zn1 O2 2.014(3) y
Zn1 Cl2 2.2686(14) y
Pb1 O1 2.791(4) y
Pb1 O2 2.476(3) y
Pb1 O3 2.420(3) y
Pb1 O4 2.667(3) y
Pb1 O5 2.741(5) y
Pb1 O5' 2.746(7) y
Pb1 Cl1 2.6088(15) y
C27 S1 1.829(6) ?
C27 H27A 0.9600 ?
C27 H27B 0.9600 ?
C27 H27C 0.9600 ?
C26 S1 1.809(6) ?
C26 H26A 0.9600 ?
C26 H26B 0.9600 ?
C26 H26C 0.9600 ?
S1 O5 1.506(5) ?
C27' S1' 1.838(7) ?
C27' H27D 0.9600 ?
C27' H27E 0.9600 ?
C27' H27F 0.9600 ?
C26' S1' 1.809(6) ?
C26' H26D 0.9600 ?
C26' H26E 0.9600 ?
C26' H26F 0.9600 ?
S1' O5' 1.492(7) ?
